data_4104149
loop_
_publ_author_name
'Paul G. Hayes'
'Christopher W. Gribble'
'Rory Waterman'
'T. Don Tilley'

_publ_section_title
;
 A Hydrogen-Substituted Osmium Stannylene Complex: Isomerization to a
 Metallostannylene Complex via an Unusual \a-Hydrogen Migration from Tin
 to Osmium
;
_journal_name_full 'Journal of the American Chemical Society'
_journal_page_first 4606
_journal_page_last 4607
_journal_paper_doi 10.1021/ja901050m
_journal_volume 131
_journal_year 2009
_chemical_formula_sum 'C34 H60 Os P Sn'
_chemical_formula_weight 808.68
_chemical_name_systematic
; 
 ? 
;
_space_group_IT_number 14
_symmetry_cell_setting monoclinic
_symmetry_space_group_name_Hall '-P 2yn'
_symmetry_space_group_name_H-M 'P 1 21/n 1'
_atom_sites_solution_hydrogens geom
_atom_sites_solution_primary direct
_atom_sites_solution_secondary difmap
_audit_creation_method SHELXL-97
_cell_angle_alpha 90.00
_cell_angle_beta 99.027(2)
_cell_angle_gamma 90.00
_cell_formula_units_Z 4
_cell_length_a 9.0526(10)
_cell_length_b 14.0417(16)
_cell_length_c 28.238(3)
_cell_measurement_temperature 173(2)
_cell_volume 3545.0(7)
_computing_structure_refinement 'SHELXL-97 (Sheldrick, 1997)'
_computing_structure_solution 'SHELXS-97 (Sheldrick, 1990)'
_diffrn_ambient_temperature 173(2)
_diffrn_measured_fraction_theta_full 0.988
_diffrn_measured_fraction_theta_max 0.988
_diffrn_radiation_monochromator graphite
_diffrn_radiation_source 'fine-focus sealed tube'
_diffrn_radiation_type MoK\a
_diffrn_radiation_wavelength 0.71073
_diffrn_reflns_av_R_equivalents 0.0674
_diffrn_reflns_av_sigmaI/netI 0.0788
_diffrn_reflns_limit_h_max 11
_diffrn_reflns_limit_h_min -11
_diffrn_reflns_limit_k_max 17
_diffrn_reflns_limit_k_min -17
_diffrn_reflns_limit_l_max 17
_diffrn_reflns_limit_l_min -35
_diffrn_reflns_number 19919
_diffrn_reflns_theta_full 26.37
_diffrn_reflns_theta_max 26.37
_diffrn_reflns_theta_min 1.46
_exptl_absorpt_coefficient_mu 4.350
_exptl_absorpt_correction_T_max 0.6462
_exptl_absorpt_correction_T_min 0.6017
_exptl_crystal_density_diffrn 1.515
_exptl_crystal_density_method 'not measured'
_exptl_crystal_F_000 1620
_exptl_crystal_size_max 0.13
_exptl_crystal_size_mid 0.12
_exptl_crystal_size_min 0.11
_refine_diff_density_max 3.975
_refine_diff_density_min -1.268
_refine_diff_density_rms 0.178
_refine_ls_extinction_method none
_refine_ls_goodness_of_fit_ref 0.924
_refine_ls_hydrogen_treatment mixed
_refine_ls_matrix_type full
_refine_ls_number_parameters 342
_refine_ls_number_reflns 7176
_refine_ls_number_restraints 0
_refine_ls_restrained_S_all 0.924
_refine_ls_R_factor_all 0.0704
_refine_ls_R_factor_gt 0.0481
_refine_ls_shift/su_max 14.996
_refine_ls_shift/su_mean 0.067
_refine_ls_structure_factor_coef Fsqd
_refine_ls_weighting_details 'calc w=1/[\s^2^(Fo^2^)+(0.0652P)^2^+0.0000P] where P=(Fo^2^+2Fc^2^)/3'
_refine_ls_weighting_scheme calc
_refine_ls_wR_factor_gt 0.1081
_refine_ls_wR_factor_ref 0.1165
_reflns_number_gt 5308
_reflns_number_total 7176
_reflns_threshold_expression >2sigma(I)
_cod_data_source_file ja901050m_si_001.cif
_cod_data_source_block ph09m
_cod_original_cell_volume 3544.9(7)
_cod_database_code 4104149

loop_
_symmetry_equiv_pos_as_xyz
'x, y, z'
'-x+1/2, y+1/2, -z+1/2'
'-x, -y, -z'
'x-1/2, -y-1/2, z-1/2'

loop_
_atom_site_label
_atom_site_type_symbol
_atom_site_fract_x
_atom_site_fract_y
_atom_site_fract_z
_atom_site_U_iso_or_equiv
_atom_site_adp_type
_atom_site_occupancy
_atom_site_symmetry_multiplicity
_atom_site_calc_flag
_atom_site_refinement_flags
Os Os 0.07238(3) 0.076027(19) 0.328364(10) 0.02256(10) Uani 1 1 d .
Sn Sn 0.17925(6) 0.17897(3) 0.397252(19) 0.02762(14) Uani 1 1 d .
P P 0.1128(2) -0.06042(13) 0.37366(7) 0.0253(4) Uani 1 1 d .
C16 C 0.4395(8) 0.3290(5) 0.4018(3) 0.0231(15) Uani 1 1 d .
C15 C 0.5056(8) 0.4191(5) 0.4079(3) 0.0259(16) Uani 1 1 d .
H15A H 0.6111 0.4245 0.4100 0.031 Uiso 1 1 calc R
C21 C 0.0335(9) -0.1670(5) 0.3392(3) 0.0321(18) Uani 1 1 d .
H21A H 0.0587 -0.1579 0.3063 0.038 Uiso 1 1 calc R
C11 C 0.2819(8) 0.3207(5) 0.3997(3) 0.0238(15) Uani 1 1 d .
C13 C 0.2661(8) 0.4917(5) 0.4076(3) 0.0270(17) Uani 1 1 d .
H13A H 0.2072 0.5472 0.4094 0.032 Uiso 1 1 calc R
C52 C 0.0009(8) 0.0284(5) 0.2512(3) 0.0258(16) Uani 1 1 d .
C14 C 0.4217(8) 0.5006(5) 0.4108(3) 0.0245(16) Uani 1 1 d .
C141 C 0.4945(9) 0.5995(5) 0.4168(3) 0.0344(19) Uani 1 1 d .
H14A H 0.4148 0.6451 0.4230 0.041 Uiso 1 1 calc R
C53 C 0.1553(9) 0.0553(5) 0.2567(3) 0.0294(17) Uani 1 1 d .
C161 C 0.5362(8) 0.2410(5) 0.4027(3) 0.0307(18) Uani 1 1 d .
H16A H 0.4697 0.1877 0.3889 0.037 Uiso 1 1 calc R
C31 C 0.0389(9) -0.0621(5) 0.4324(3) 0.0348(19) Uani 1 1 d .
H31A H 0.1038 -0.0164 0.4534 0.042 Uiso 1 1 calc R
C521 C -0.0628(10) -0.0610(5) 0.2269(3) 0.041(2) Uani 1 1 d .
H52A H -0.0778 -0.0520 0.1921 0.062 Uiso 1 1 calc R
H52B H -0.1588 -0.0754 0.2372 0.062 Uiso 1 1 calc R
H52C H 0.0068 -0.1139 0.2357 0.062 Uiso 1 1 calc R
C12 C 0.1970(8) 0.4041(5) 0.4021(3) 0.0246(16) Uani 1 1 d .
C212 C -0.1366(9) -0.1663(6) 0.3324(3) 0.043(2) Uani 1 1 d .
H21B H -0.1754 -0.2226 0.3140 0.065 Uiso 1 1 calc R
H21C H -0.1741 -0.1086 0.3149 0.065 Uiso 1 1 calc R
H21D H -0.1698 -0.1671 0.3638 0.065 Uiso 1 1 calc R
C121 C 0.0305(8) 0.3971(5) 0.4024(3) 0.0309(18) Uani 1 1 d .
H12A H -0.0036 0.3347 0.3875 0.037 Uiso 1 1 calc R
C55 C 0.0148(9) 0.1899(5) 0.2719(3) 0.0289(17) Uani 1 1 d .
C54 C 0.1659(8) 0.1546(5) 0.2707(3) 0.0269(16) Uani 1 1 d .
C51 C -0.0825(8) 0.1117(5) 0.2606(3) 0.0296(17) Uani 1 1 d .
C122 C -0.0595(9) 0.4766(6) 0.3722(4) 0.049(2) Uani 1 1 d .
H12B H -0.0357 0.4757 0.3395 0.073 Uiso 1 1 calc R
H12C H -0.0327 0.5387 0.3869 0.073 Uiso 1 1 calc R
H12D H -0.1668 0.4655 0.3712 0.073 Uiso 1 1 calc R
C551 C -0.0284(9) 0.2906(5) 0.2780(3) 0.0356(19) Uani 1 1 d .
H55A H -0.0461 0.3221 0.2467 0.053 Uiso 1 1 calc R
H55B H 0.0522 0.3234 0.2990 0.053 Uiso 1 1 calc R
H55C H -0.1200 0.2927 0.2924 0.053 Uiso 1 1 calc R
C531 C 0.2793(10) -0.0010(6) 0.2405(3) 0.043(2) Uani 1 1 d .
H53A H 0.2771 0.0082 0.2060 0.064 Uiso 1 1 calc R
H53B H 0.2660 -0.0687 0.2471 0.064 Uiso 1 1 calc R
H53C H 0.3757 0.0207 0.2579 0.064 Uiso 1 1 calc R
C311 C -0.1198(10) -0.0246(7) 0.4308(3) 0.050(2) Uani 1 1 d .
H31B H -0.1474 -0.0280 0.4630 0.075 Uiso 1 1 calc R
H31C H -0.1892 -0.0635 0.4087 0.075 Uiso 1 1 calc R
H31D H -0.1247 0.0416 0.4198 0.075 Uiso 1 1 calc R
C541 C 0.3042(9) 0.2147(6) 0.2746(3) 0.041(2) Uani 1 1 d .
H54A H 0.3145 0.2398 0.2429 0.062 Uiso 1 1 calc R
H54B H 0.3919 0.1759 0.2868 0.062 Uiso 1 1 calc R
H54C H 0.2967 0.2677 0.2967 0.062 Uiso 1 1 calc R
C211 C 0.0929(11) -0.2677(5) 0.3545(3) 0.048(2) Uani 1 1 d .
H21E H 0.0410 -0.3152 0.3325 0.072 Uiso 1 1 calc R
H21F H 0.0749 -0.2809 0.3872 0.072 Uiso 1 1 calc R
H21G H 0.2005 -0.2706 0.3535 0.072 Uiso 1 1 calc R
C41 C 0.3102(9) -0.1002(6) 0.3946(3) 0.036(2) Uani 1 1 d .
H41A H 0.3063 -0.1664 0.4074 0.044 Uiso 1 1 calc R
C511 C -0.2511(8) 0.1136(6) 0.2544(3) 0.039(2) Uani 1 1 d .
H51A H -0.2914 0.1312 0.2213 0.058 Uiso 1 1 calc R
H51B H -0.2833 0.1604 0.2764 0.058 Uiso 1 1 calc R
H51C H -0.2883 0.0504 0.2614 0.058 Uiso 1 1 calc R
C162 C 0.6013(11) 0.2126(7) 0.4534(3) 0.051(2) Uani 1 1 d .
H16B H 0.5207 0.2073 0.4727 0.076 Uiso 1 1 calc R
H16C H 0.6731 0.2610 0.4673 0.076 Uiso 1 1 calc R
H16D H 0.6522 0.1511 0.4529 0.076 Uiso 1 1 calc R
C312 C 0.0548(11) -0.1569(6) 0.4597(3) 0.050(2) Uani 1 1 d .
H31E H 0.0139 -0.1502 0.4896 0.075 Uiso 1 1 calc R
H31F H 0.1608 -0.1743 0.4669 0.075 Uiso 1 1 calc R
H31G H -0.0001 -0.2067 0.4399 0.075 Uiso 1 1 calc R
C412 C 0.3974(10) -0.0389(7) 0.4341(3) 0.051(2) Uani 1 1 d .
H41B H 0.4987 -0.0646 0.4428 0.076 Uiso 1 1 calc R
H41C H 0.3464 -0.0393 0.4622 0.076 Uiso 1 1 calc R
H41D H 0.4031 0.0266 0.4225 0.076 Uiso 1 1 calc R
C411 C 0.3960(10) -0.1037(7) 0.3522(4) 0.053(3) Uani 1 1 d .
H41E H 0.4987 -0.1249 0.3633 0.080 Uiso 1 1 calc R
H41F H 0.3976 -0.0401 0.3380 0.080 Uiso 1 1 calc R
H41G H 0.3467 -0.1484 0.3281 0.080 Uiso 1 1 calc R
C163 C 0.6611(9) 0.2496(6) 0.3722(4) 0.043(2) Uani 1 1 d .
H16E H 0.7184 0.1902 0.3741 0.065 Uiso 1 1 calc R
H16F H 0.7276 0.3023 0.3842 0.065 Uiso 1 1 calc R
H16G H 0.6174 0.2620 0.3388 0.065 Uiso 1 1 calc R
C142 C 0.6192(12) 0.6055(7) 0.4599(4) 0.056(3) Uani 1 1 d .
H14B H 0.6614 0.6699 0.4621 0.085 Uiso 1 1 calc R
H14C H 0.6978 0.5595 0.4560 0.085 Uiso 1 1 calc R
H14D H 0.5785 0.5910 0.4893 0.085 Uiso 1 1 calc R
C123 C -0.0031(10) 0.3959(7) 0.4540(3) 0.050(2) Uani 1 1 d .
H12E H 0.0561 0.3459 0.4723 0.075 Uiso 1 1 calc R
H12F H -0.1098 0.3833 0.4536 0.075 Uiso 1 1 calc R
H12G H 0.0229 0.4578 0.4691 0.075 Uiso 1 1 calc R
C143 C 0.5475(10) 0.6321(6) 0.3708(3) 0.045(2) Uani 1 1 d .
H14E H 0.5918 0.6958 0.3756 0.067 Uiso 1 1 calc R
H14F H 0.4623 0.6342 0.3447 0.067 Uiso 1 1 calc R
H14G H 0.6226 0.5874 0.3626 0.067 Uiso 1 1 calc R
H2 H -0.061(6) 0.079(4) 0.338(2) 0.001(14) Uiso 1 1 d .
H1 H 0.234(6) 0.162(4) 0.480(2) 0.000(14) Uiso 1 1 d .

loop_
_atom_site_aniso_label
_atom_site_aniso_U_11
_atom_site_aniso_U_22
_atom_site_aniso_U_33
_atom_site_aniso_U_23
_atom_site_aniso_U_13
_atom_site_aniso_U_12
Os 0.03193(17) 0.01609(15) 0.01866(16) 0.00057(12) 0.00088(11) -0.00092(12)
Sn 0.0342(3) 0.0195(3) 0.0272(3) -0.0017(2) -0.0015(2) -0.0034(2)
P 0.0326(10) 0.0187(9) 0.0228(10) 0.0016(8) -0.0015(8) -0.0025(8)
C16 0.026(4) 0.026(4) 0.018(4) -0.003(3) 0.003(3) 0.002(3)
C15 0.026(4) 0.028(4) 0.023(4) 0.002(3) 0.003(3) 0.001(3)
C21 0.044(5) 0.019(4) 0.031(5) -0.001(3) -0.001(4) -0.007(3)
C11 0.028(4) 0.021(4) 0.023(4) 0.002(3) 0.004(3) -0.001(3)
C13 0.032(4) 0.023(4) 0.026(4) -0.002(3) 0.007(3) 0.000(3)
C52 0.039(4) 0.017(3) 0.018(4) 0.002(3) -0.005(3) 0.003(3)
C14 0.031(4) 0.024(4) 0.020(4) -0.005(3) 0.006(3) -0.007(3)
C141 0.039(5) 0.020(4) 0.045(5) -0.006(4) 0.011(4) -0.011(3)
C53 0.042(4) 0.030(4) 0.016(4) 0.007(3) 0.005(3) 0.008(3)
C161 0.029(4) 0.025(4) 0.038(5) -0.002(3) 0.005(4) 0.004(3)
C31 0.046(5) 0.033(4) 0.024(4) 0.005(3) 0.002(4) -0.008(4)
C521 0.062(6) 0.029(4) 0.027(5) -0.004(4) -0.009(4) -0.004(4)
C12 0.028(4) 0.024(4) 0.020(4) -0.007(3) -0.001(3) 0.000(3)
C212 0.054(5) 0.036(5) 0.038(5) -0.007(4) 0.000(4) -0.013(4)
C121 0.031(4) 0.024(4) 0.035(5) -0.012(3) 0.000(4) -0.008(3)
C55 0.043(5) 0.026(4) 0.018(4) 0.007(3) 0.005(3) 0.004(3)
C54 0.030(4) 0.027(4) 0.022(4) 0.005(3) -0.003(3) 0.000(3)
C51 0.034(4) 0.028(4) 0.028(4) 0.009(3) 0.007(4) 0.006(3)
C122 0.029(4) 0.035(5) 0.080(7) 0.000(5) 0.000(5) 0.004(4)
C551 0.048(5) 0.030(4) 0.028(4) 0.005(3) 0.000(4) 0.004(4)
C531 0.055(5) 0.040(5) 0.035(5) -0.003(4) 0.011(4) 0.014(4)
C311 0.066(6) 0.050(6) 0.038(6) 0.005(5) 0.021(5) 0.009(5)
C541 0.045(5) 0.046(5) 0.035(5) 0.006(4) 0.015(4) -0.010(4)
C211 0.079(7) 0.014(4) 0.048(6) 0.003(4) 0.004(5) -0.001(4)
C41 0.034(4) 0.026(4) 0.045(5) 0.012(4) -0.005(4) 0.002(3)
C511 0.033(4) 0.037(5) 0.043(5) 0.006(4) -0.006(4) 0.005(4)
C162 0.063(6) 0.046(5) 0.040(6) 0.010(5) -0.001(5) 0.017(5)
C312 0.068(6) 0.047(5) 0.036(5) 0.015(4) 0.011(5) -0.006(5)
C412 0.042(5) 0.046(5) 0.055(6) 0.012(5) -0.021(5) -0.007(4)
C411 0.038(5) 0.053(6) 0.070(7) 0.009(5) 0.012(5) 0.010(4)
C163 0.044(5) 0.025(4) 0.061(6) 0.003(4) 0.012(5) 0.006(4)
C142 0.074(7) 0.045(5) 0.044(6) -0.007(5) -0.009(5) -0.017(5)
C123 0.039(5) 0.062(6) 0.052(6) -0.013(5) 0.015(5) -0.006(4)
C143 0.060(6) 0.025(4) 0.052(6) 0.006(4) 0.016(5) -0.012(4)

loop_
_atom_type_symbol
_atom_type_description
_atom_type_scat_dispersion_real
_atom_type_scat_dispersion_imag
_atom_type_scat_source
C C 0.0033 0.0016 'International Tables Vol C Tables 4.2.6.8 and 6.1.1.4'
H H 0.0000 0.0000 'International Tables Vol C Tables 4.2.6.8 and 6.1.1.4'
P P 0.1023 0.0942 'International Tables Vol C Tables 4.2.6.8 and 6.1.1.4'
Sn Sn -0.6537 1.4246 'International Tables Vol C Tables 4.2.6.8 and 6.1.1.4'
Os Os -1.2165 7.6030 'International Tables Vol C Tables 4.2.6.8 and 6.1.1.4'

loop_
_geom_angle_atom_site_label_1
_geom_angle_atom_site_label_2
_geom_angle_atom_site_label_3
_geom_angle
C54 Os C51 61.8(3)
C54 Os C55 37.9(3)
C51 Os C55 36.5(3)
C54 Os C52 62.1(3)
C51 Os C52 37.1(3)
C55 Os C52 62.1(3)
C54 Os C53 37.3(3)
C51 Os C53 61.4(3)
C55 Os C53 62.4(3)
C52 Os C53 36.6(3)
C54 Os P 140.27(19)
C51 Os P 133.1(2)
C55 Os P 168.5(2)
C52 Os P 106.52(18)
C53 Os P 109.93(18)
C54 Os Sn 97.87(19)
C51 Os Sn 130.5(2)
C55 Os Sn 99.1(2)
C52 Os Sn 159.24(18)
C53 Os Sn 128.6(2)
P Os Sn 92.33(5)
C11 Sn Os 131.40(19)
C21 P C41 101.2(4)
C21 P C31 106.8(4)
C41 P C31 99.8(4)
C21 P Os 111.3(3)
C41 P Os 118.9(3)
C31 P Os 116.9(3)
C15 C16 C11 119.1(6)
C15 C16 C161 120.1(6)
C11 C16 C161 120.5(6)
C14 C15 C16 121.8(7)
C212 C21 C211 110.0(7)
C212 C21 P 111.0(5)
C211 C21 P 119.9(6)
C12 C11 C16 118.8(6)
C12 C11 Sn 121.6(5)
C16 C11 Sn 119.5(5)
C12 C13 C14 121.4(7)
C53 C52 C51 107.3(6)
C53 C52 C521 124.6(7)
C51 C52 C521 126.1(7)
C53 C52 Os 72.1(4)
C51 C52 Os 70.3(4)
C521 C52 Os 135.6(5)
C15 C14 C13 118.5(6)
C15 C14 C141 121.7(7)
C13 C14 C141 119.8(6)
C143 C141 C14 111.4(6)
C143 C141 C142 111.7(7)
C14 C141 C142 112.9(7)
C52 C53 C54 107.8(6)
C52 C53 C531 126.2(7)
C54 C53 C531 124.7(7)
C52 C53 Os 71.3(4)
C54 C53 Os 69.6(4)
C531 C53 Os 134.5(6)
C162 C161 C16 111.7(7)
C162 C161 C163 109.9(7)
C16 C161 C163 113.7(6)
C311 C31 C312 109.1(7)
C311 C31 P 115.7(6)
C312 C31 P 115.8(6)
C13 C12 C11 120.4(7)
C13 C12 C121 119.5(6)
C11 C12 C121 119.9(6)
C12 C121 C123 110.7(7)
C12 C121 C122 112.7(6)
C123 C121 C122 111.3(7)
C51 C55 C54 106.5(6)
C51 C55 C551 126.9(7)
C54 C55 C551 126.2(7)
C51 C55 Os 71.1(4)
C54 C55 Os 70.3(4)
C551 C55 Os 128.8(5)
C53 C54 C55 108.1(6)
C53 C54 C541 125.5(7)
C55 C54 C541 125.6(7)
C53 C54 Os 73.0(4)
C55 C54 Os 71.9(4)
C541 C54 Os 129.1(5)
C55 C51 C52 110.3(7)
C55 C51 C511 126.6(7)
C52 C51 C511 122.9(7)
C55 C51 Os 72.4(4)
C52 C51 Os 72.6(4)
C511 C51 Os 126.1(5)
C411 C41 C412 108.8(7)
C411 C41 P 109.8(6)
C412 C41 P 114.8(6)

loop_
_geom_bond_atom_site_label_1
_geom_bond_atom_site_label_2
_geom_bond_distance
Os C54 2.239(7)
Os C51 2.244(8)
Os C55 2.261(7)
Os C52 2.275(7)
Os C53 2.285(7)
Os P 2.3008(19)
Os Sn 2.4937(6)
Sn C11 2.193(7)
P C21 1.867(7)
P C41 1.877(8)
P C31 1.883(8)
C16 C15 1.398(10)
C16 C11 1.423(9)
C16 C161 1.512(9)
C15 C14 1.383(10)
C21 C212 1.521(11)
C21 C211 1.549(10)
C11 C12 1.408(9)
C13 C12 1.378(10)
C13 C14 1.403(10)
C52 C53 1.433(10)
C52 C51 1.440(10)
C52 C521 1.501(10)
C14 C141 1.535(9)
C141 C143 1.524(11)
C141 C142 1.527(12)
C53 C54 1.448(10)
C53 C531 1.502(10)
C161 C162 1.512(11)
C161 C163 1.530(10)
C31 C311 1.524(12)
C31 C312 1.533(10)
C12 C121 1.512(10)
C121 C123 1.535(11)
C121 C122 1.556(11)
C55 C51 1.412(11)
C55 C54 1.460(10)
C55 C551 1.485(10)
C54 C541 1.500(10)
C51 C511 1.509(10)
C41 C411 1.526(12)
C41 C412 1.526(12)

loop_
_geom_torsion_atom_site_label_1
_geom_torsion_atom_site_label_2
_geom_torsion_atom_site_label_3
_geom_torsion_atom_site_label_4
_geom_torsion
C54 Os Sn C11 13.9(3)
C51 Os Sn C11 -45.4(3)
C55 Os Sn C11 -24.3(3)
C52 Os Sn C11 -0.1(6)
C53 Os Sn C11 37.5(3)
P Os Sn C11 155.4(2)
C54 Os P C21 -79.8(4)
C51 Os P C21 16.7(4)
C55 Os P C21 -6.2(11)
C52 Os P C21 -13.9(3)
C53 Os P C21 -52.4(4)
Sn Os P C21 174.9(3)
C54 Os P C41 37.2(4)
C51 Os P C41 133.7(4)
C55 Os P C41 110.8(10)
C52 Os P C41 103.1(4)
C53 Os P C41 64.7(4)
Sn Os P C41 -68.1(3)
C54 Os P C31 157.1(4)
C51 Os P C31 -106.4(4)
C55 Os P C31 -129.3(10)
C52 Os P C31 -136.9(4)
C53 Os P C31 -175.4(4)
Sn Os P C31 51.9(3)
C11 C16 C15 C14 -1.4(11)
C161 C16 C15 C14 -175.2(7)
C41 P C21 C212 161.2(6)
C31 P C21 C212 57.2(7)
Os P C21 C212 -71.5(6)
C41 P C21 C211 31.1(7)
C31 P C21 C211 -72.9(7)
Os P C21 C211 158.5(6)
C15 C16 C11 C12 2.2(11)
C161 C16 C11 C12 175.9(7)
C15 C16 C11 Sn -174.1(5)
C161 C16 C11 Sn -0.4(9)
Os Sn C11 C12 92.2(6)
Os Sn C11 C16 -91.6(6)
C54 Os C52 C53 37.3(4)
C51 Os C52 C53 116.6(6)
C55 Os C52 C53 80.4(4)
P Os C52 C53 -101.3(4)
Sn Os C52 C53 53.1(7)
C54 Os C52 C51 -79.3(5)
C55 Os C52 C51 -36.2(4)
C53 Os C52 C51 -116.6(6)
P Os C52 C51 142.1(4)
Sn Os C52 C51 -63.5(7)
C54 Os C52 C521 158.9(9)
C51 Os C52 C521 -121.9(10)
C55 Os C52 C521 -158.1(9)
C53 Os C52 C521 121.6(9)
P Os C52 C521 20.2(8)
Sn Os C52 C521 174.7(5)
C16 C15 C14 C13 0.1(11)
C16 C15 C14 C141 -179.2(7)
C12 C13 C14 C15 0.5(11)
C12 C13 C14 C141 179.8(7)
C15 C14 C141 C143 72.1(10)
C13 C14 C141 C143 -107.2(8)
C15 C14 C141 C142 -54.5(10)
C13 C14 C141 C142 126.2(8)
C51 C52 C53 C54 1.4(8)
C521 C52 C53 C54 166.1(7)
Os C52 C53 C54 -60.4(5)
C51 C52 C53 C531 -166.1(7)
C521 C52 C53 C531 -1.4(12)
Os C52 C53 C531 132.1(8)
C51 C52 C53 Os 61.8(5)
C521 C52 C53 Os -133.5(7)
C54 Os C53 C52 -118.0(6)
C51 Os C53 C52 -38.0(4)
C55 Os C53 C52 -79.6(4)
P Os C53 C52 91.1(4)
Sn Os C53 C52 -158.7(3)
C51 Os C53 C54 80.0(4)
C55 Os C53 C54 38.4(4)
C52 Os C53 C54 118.0(6)
P Os C53 C54 -150.9(4)
Sn Os C53 C54 -40.7(5)
C54 Os C53 C531 119.1(10)
C51 Os C53 C531 -160.8(9)
C55 Os C53 C531 157.6(9)
C52 Os C53 C531 -122.9(10)
P Os C53 C531 -31.8(8)
Sn Os C53 C531 78.4(8)
C15 C16 C161 C162 78.6(9)
C11 C16 C161 C162 -95.0(9)
C15 C16 C161 C163 -46.5(10)
C11 C16 C161 C163 139.9(7)
C21 P C31 C311 -80.2(7)
C41 P C31 C311 174.8(6)
Os P C31 C311 45.2(7)
C21 P C31 C312 49.4(7)
C41 P C31 C312 -55.6(7)
Os P C31 C312 174.7(5)
C14 C13 C12 C11 0.4(11)
C14 C13 C12 C121 175.6(7)
C16 C11 C12 C13 -1.7(11)
Sn C11 C12 C13 174.5(5)
C16 C11 C12 C121 -176.9(7)
Sn C11 C12 C121 -0.7(10)
C13 C12 C121 C123 -81.6(9)
C11 C12 C121 C123 93.7(8)
C13 C12 C121 C122 43.8(10)
C11 C12 C121 C122 -140.9(8)
C54 Os C55 C51 116.3(6)
C52 Os C55 C51 36.8(4)
C53 Os C55 C51 78.4(5)
P Os C55 C51 28.5(12)
Sn Os C55 C51 -152.7(4)
C51 Os C55 C54 -116.3(6)
C52 Os C55 C54 -79.5(4)
C53 Os C55 C54 -37.9(4)
P Os C55 C54 -87.8(11)
Sn Os C55 C54 91.1(4)
C54 Os C55 C551 -121.1(9)
C51 Os C55 C551 122.6(9)
C52 Os C55 C551 159.4(8)
C53 Os C55 C551 -159.0(8)
P Os C55 C551 151.1(7)
Sn Os C55 C551 -30.1(7)
C52 C53 C54 C55 -2.3(8)
C531 C53 C54 C55 165.5(7)
Os C53 C54 C55 -63.8(5)
C52 C53 C54 C541 -172.2(7)
C531 C53 C54 C541 -4.5(12)
Os C53 C54 C541 126.3(8)
C52 C53 C54 Os 61.5(5)
C531 C53 C54 Os -130.8(8)
C51 C55 C54 C53 2.3(8)
C551 C55 C54 C53 -171.2(7)
Os C55 C54 C53 64.5(5)
C51 C55 C54 C541 172.2(7)
C551 C55 C54 C541 -1.3(12)
Os C55 C54 C541 -125.5(8)
C51 C55 C54 Os -62.3(5)
C551 C55 C54 Os 124.3(8)
C51 Os C54 C53 -78.9(5)
C55 Os C54 C53 -116.2(6)
C52 Os C54 C53 -36.6(4)
P Os C54 C53 45.7(5)
Sn Os C54 C53 149.0(4)
C51 Os C54 C55 37.3(4)
C52 Os C54 C55 79.6(4)
C53 Os C54 C55 116.2(6)
P Os C54 C55 161.9(3)
Sn Os C54 C55 -94.8(4)
C51 Os C54 C541 158.8(8)
C55 Os C54 C541 121.5(9)
C52 Os C54 C541 -158.9(8)
C53 Os C54 C541 -122.3(9)
P Os C54 C541 -76.6(8)
Sn Os C54 C541 26.7(7)
C54 C55 C51 C52 -1.4(8)
C551 C55 C51 C52 172.0(7)
Os C55 C51 C52 -63.1(5)
C54 C55 C51 C511 -176.1(7)
C551 C55 C51 C511 -2.6(13)
Os C55 C51 C511 122.2(8)
C54 C55 C51 Os 61.7(5)
C551 C55 C51 Os -124.9(8)
C53 C52 C51 C55 0.0(9)
C521 C52 C51 C55 -164.4(7)
Os C52 C51 C55 63.0(6)
C53 C52 C51 C511 174.9(7)
C521 C52 C51 C511 10.5(12)
Os C52 C51 C511 -122.1(7)
C53 C52 C51 Os -63.0(5)
C521 C52 C51 Os 132.6(8)
C54 Os C51 C55 -38.6(4)
C52 Os C51 C55 -118.7(6)
C53 Os C51 C55 -81.3(5)
P Os C51 C55 -172.5(3)
Sn Os C51 C55 36.6(5)
C54 Os C51 C52 80.1(5)
C55 Os C51 C52 118.7(6)
C53 Os C51 C52 37.4(4)
P Os C51 C52 -53.8(5)
Sn Os C51 C52 155.3(3)
C54 Os C51 C511 -161.5(8)
C55 Os C51 C511 -122.9(9)
C52 Os C51 C511 118.4(9)
C53 Os C51 C511 155.8(8)
P Os C51 C511 64.6(7)
Sn Os C51 C511 -86.2(7)
C21 P C41 C411 71.1(6)
C31 P C41 C411 -179.5(6)
Os P C41 C411 -51.1(7)
C21 P C41 C412 -166.0(6)
C31 P C41 C412 -56.5(7)
Os P C41 C412 71.8(7)
